data_2019870
loop_
_publ_author_name
'Bojarska, Joanna'
'Maniukiewicz, Waldemar'
'Fruzi\'nski, Andrzej'
'Siero\'n, Les\/law'
'Remko, Milan'

_publ_section_title
;
 Captopril and its dimer captopril disulfide: comparative structural and
 conformational studies
;
_journal_coeditor_code WQ3085
_journal_issue 3
_journal_name_full 'Acta Crystallographica Section C'
_journal_page_first
;
;
_journal_paper_doi 10.1107/S2053229615002582
_journal_volume 71
_journal_year 2015
_chemical_formula_iupac 'C9 H15 N O3 S'
_chemical_formula_moiety 'C9 H15 N O3 S'
_chemical_formula_sum 'C9 H15 N O3 S'
_chemical_formula_weight 217.28
_chemical_name_common
;
captopril
;
_chemical_name_systematic '(2<i>S</i>)-1-[(2<i>S</i>)-2-Methyl-3-sulfanylpropanoyl]pyrrolidine-2-carboxylic acid'
_space_group_crystal_system orthorhombic
_space_group_IT_number 19
_space_group_name_Hall 'P 2ac 2ab'
_space_group_name_H-M_alt 'P 21 21 21'
_symmetry_space_group_name_Hall 'P 2ac 2ab'
_symmetry_space_group_name_H-M 'P 21 21 21'
_atom_sites_solution_hydrogens difmap
_cell_angle_alpha 90
_cell_angle_beta 90
_cell_angle_gamma 90
_cell_formula_units_Z 4
_cell_length_a 6.80010(10)
_cell_length_b 8.8015(2)
_cell_length_c 17.4805(3)
_cell_measurement_reflns_used 9925
_cell_measurement_temperature 100(2)
_cell_measurement_theta_max 72.36
_cell_measurement_theta_min 5.02
_cell_volume 1046.23(3)
_computing_cell_refinement
;
SAINT-Plus (Bruker, 2008)
;
_computing_data_collection
;
APEX2 (Bruker, 2005)
;
_computing_data_reduction
;
SAINT-Plus (Bruker, 2008)
;
_computing_molecular_graphics
;
Mercury (Macrae <i>et al.</i>, 2008)
;
_computing_publication_material
;
SHELXL2013 (Sheldrick, 2015)
;
_computing_structure_refinement
;
SHELXL2013 (Sheldrick, 2015)
;
_computing_structure_solution
;
SHELXS97 (Sheldrick, 2008)
;
_diffrn_ambient_temperature 100(2)
_diffrn_measured_fraction_theta_full 0.999
_diffrn_measured_fraction_theta_max 0.999
_diffrn_measurement_device_type 'Bruker SMART APEXII CCD area-detector'
_diffrn_measurement_method \w
_diffrn_radiation_monochromator graphite
_diffrn_radiation_source '30W microsource with MonoCap capillary'
_diffrn_radiation_type CuK\a
_diffrn_radiation_wavelength 1.54178
_diffrn_reflns_av_R_equivalents 0.0209
_diffrn_reflns_limit_h_max 8
_diffrn_reflns_limit_h_min -8
_diffrn_reflns_limit_k_max 10
_diffrn_reflns_limit_k_min -10
_diffrn_reflns_limit_l_max 21
_diffrn_reflns_limit_l_min -18
_diffrn_reflns_number 10959
_diffrn_reflns_theta_full 67.679
_diffrn_reflns_theta_max 69.980
_diffrn_reflns_theta_min 5.060
_exptl_absorpt_coefficient_mu 2.628
_exptl_absorpt_correction_T_max 0.754
_exptl_absorpt_correction_T_min 0.572
_exptl_absorpt_correction_type multi-scan
_exptl_absorpt_process_details
;
(SADABS; Sheldrick, 2003)
;
_exptl_crystal_colour colourless
_exptl_crystal_density_diffrn 1.379
_exptl_crystal_description plate
_exptl_crystal_F_000 464
_exptl_crystal_size_max 0.45
_exptl_crystal_size_mid 0.25
_exptl_crystal_size_min 0.15
_refine_diff_density_max 0.161
_refine_diff_density_min -0.161
_refine_ls_abs_structure_details
;
Flack x parameter determined using 772 quotients [(I+)-(I-)]/[(I+)+(I-)]
(Parsons <i>et al.</i>,  2013)
;
_refine_ls_abs_structure_Flack 0.072(5)
_refine_ls_extinction_coef 0.0066(7)
_refine_ls_extinction_expression Fc^*^=kFc[1+0.001xFc^2^\l^3^/sin(2\q)]^-1/4^
_refine_ls_extinction_method
;
SHELXL (Sheldrick, 2015)
;
_refine_ls_goodness_of_fit_ref 1.093
_refine_ls_hydrogen_treatment refall
_refine_ls_matrix_type full
_refine_ls_number_parameters 188
_refine_ls_number_reflns 1946
_refine_ls_number_restraints 0
_refine_ls_restrained_S_all 1.093
_refine_ls_R_factor_all 0.0195
_refine_ls_R_factor_gt 0.0195
_refine_ls_shift/su_max 0.000
_refine_ls_shift/su_mean 0.000
_refine_ls_structure_factor_coef Fsqd
_refine_ls_weighting_details 'w = 1/[\s^2^(Fo^2^)+(0.0256P)^2^+0.2370P] where P=(Fo^2^+2Fc^2^)/3'
_refine_ls_weighting_scheme calc
_refine_ls_wR_factor_gt 0.0520
_refine_ls_wR_factor_ref 0.0520
_reflns_number_gt 1944
_reflns_number_total 1946
_reflns_threshold_expression I>2\s(I)
_cod_data_source_file wq3085sup1.cif
_cod_data_source_block 1
_cod_database_code 2019870
_cod_database_fobs_code 2019870
_shelx_space_group_comment
;
The symmetry employed for this shelxl refinement is uniquely defined
by the following loop, which should always be used as a source of
symmetry information in preference to the above space-group names.
They are only intended as comments.
;

loop_
_space_group_symop_operation_xyz
'x, y, z'
'x+1/2, -y+1/2, -z'
'-x, y+1/2, -z+1/2'
'-x+1/2, -y, z+1/2'

loop_
_atom_site_type_symbol
_atom_site_label
_atom_site_fract_x
_atom_site_fract_y
_atom_site_fract_z
_atom_site_U_iso_or_equiv
_atom_site_adp_type
_atom_site_calc_flag
_atom_site_occupancy
O O3 0.7441(2) 0.86441(14) 0.29735(7) 0.0227(3) Uani d 1
H H3O 0.711(4) 0.923(3) 0.2652(15) 0.038(7) Uiso d 1
O O2 0.63409(19) 0.74724(13) 0.40010(7) 0.0217(3) Uani d 1
O O1 0.33242(19) 0.58147(13) 0.29799(7) 0.0194(3) Uani d 1
N N1 0.2439(2) 0.79069(14) 0.36212(7) 0.0127(3) Uani d 1
C C9 0.6006(2) 0.82286(18) 0.34374(10) 0.0158(3) Uani d 1
C C8 0.3957(2) 0.88008(18) 0.32299(9) 0.0133(3) Uani d 1
H H8 0.379(3) 0.873(2) 0.2698(10) 0.006(4) Uiso d 1
C C7 0.3636(3) 1.04376(19) 0.35246(11) 0.0191(4) Uani d 1
H H7B 0.457(4) 1.067(3) 0.3961(13) 0.027(6) Uiso d 1
H H7A 0.384(3) 1.119(2) 0.3127(12) 0.021(5) Uiso d 1
C C6 0.1522(3) 1.04308(19) 0.38304(11) 0.0190(4) Uani d 1
H H6B 0.129(4) 1.121(3) 0.4193(13) 0.027(6) Uiso d 1
H H6A 0.061(3) 1.058(2) 0.3460(13) 0.019(5) Uiso d 1
C C5 0.1299(3) 0.88357(18) 0.41643(9) 0.0160(3) Uani d 1
H H5A 0.189(3) 0.874(2) 0.4671(12) 0.019(5) Uiso d 1
H H5B -0.004(3) 0.851(3) 0.4170(11) 0.016(5) Uiso d 1
C C4 0.2269(2) 0.64253(17) 0.34780(9) 0.0138(3) Uani d 1
C C2 0.0842(2) 0.54949(18) 0.39562(10) 0.0146(3) Uani d 1
H H2 -0.002(3) 0.617(2) 0.4261(12) 0.019(5) Uiso d 1
C C1 -0.0471(3) 0.4544(2) 0.34297(10) 0.0193(4) Uani d 1
H H1B -0.102(4) 0.513(3) 0.3028(14) 0.036(7) Uiso d 1
H H1A 0.034(3) 0.373(3) 0.3187(12) 0.021(5) Uiso d 1
C C3 0.2042(3) 0.4516(2) 0.45062(11) 0.0229(4) Uani d 1
H H3A 0.283(4) 0.512(3) 0.4836(14) 0.039(7) Uiso d 1
H H3B 0.295(4) 0.385(3) 0.4238(15) 0.044(7) Uiso d 1
H H3C 0.122(3) 0.387(3) 0.4814(12) 0.024(5) Uiso d 1
S S1 -0.24589(6) 0.35885(4) 0.39324(2) 0.02085(14) Uani d 1
H H1S -0.352(4) 0.475(3) 0.4021(15) 0.049(8) Uiso d 1

loop_
_atom_site_aniso_label
_atom_site_aniso_U_11
_atom_site_aniso_U_22
_atom_site_aniso_U_33
_atom_site_aniso_U_12
_atom_site_aniso_U_13
_atom_site_aniso_U_23
O3 0.0132(5) 0.0260(6) 0.0290(6) 0.0009(7) 0.0030(5) 0.0119(5)
O2 0.0178(6) 0.0225(6) 0.0249(6) -0.0008(5) -0.0021(5) 0.0091(5)
O1 0.0194(6) 0.0145(5) 0.0242(6) -0.0017(5) 0.0087(5) -0.0050(5)
N1 0.0104(6) 0.0116(6) 0.0160(6) -0.0010(6) 0.0030(6) -0.0010(5)
C9 0.0147(7) 0.0125(7) 0.0201(8) -0.0022(6) 0.0001(6) 0.0011(6)
C8 0.0133(7) 0.0123(7) 0.0143(8) -0.0024(6) 0.0004(6) 0.0025(6)
C7 0.0197(9) 0.0111(8) 0.0264(9) -0.0029(7) 0.0014(8) 0.0008(7)
C6 0.0236(9) 0.0108(8) 0.0226(9) 0.0015(7) 0.0017(8) -0.0011(7)
C5 0.0197(9) 0.0113(7) 0.0171(8) -0.0006(7) 0.0036(7) -0.0032(6)
C4 0.0120(7) 0.0120(7) 0.0174(7) 0.0011(7) 0.0004(6) 0.0001(6)
C2 0.0151(7) 0.0109(7) 0.0178(8) -0.0020(6) 0.0036(6) -0.0010(7)
C1 0.0172(8) 0.0214(9) 0.0193(8) -0.0069(7) 0.0015(7) 0.0028(7)
C3 0.0227(10) 0.0216(9) 0.0244(9) -0.0055(7) -0.0038(7) 0.0056(7)
S1 0.0171(2) 0.0193(2) 0.0261(2) -0.00726(19) 0.00309(19) 0.00129(15)

loop_
_atom_type_symbol
_atom_type_description
_atom_type_scat_dispersion_real
_atom_type_scat_dispersion_imag
_atom_type_scat_source
C C 0.0181 0.0091 'International Tables Vol C Tables 4.2.6.8 and 6.1.1.4'
H H 0.0000 0.0000 'International Tables Vol C Tables 4.2.6.8 and 6.1.1.4'
N N 0.0311 0.0180 'International Tables Vol C Tables 4.2.6.8 and 6.1.1.4'
O O 0.0492 0.0322 'International Tables Vol C Tables 4.2.6.8 and 6.1.1.4'
S S 0.3331 0.5567 'International Tables Vol C Tables 4.2.6.8 and 6.1.1.4'

loop_
_geom_angle_atom_site_label_1
_geom_angle_atom_site_label_2
_geom_angle_atom_site_label_3
_geom_angle
C4 N1 C8 119.86(14)
C4 N1 C5 128.20(14)
C8 N1 C5 111.91(12)
O2 C9 O3 120.88(16)
O2 C9 C8 123.15(15)
O3 C9 C8 115.94(14)
N1 C8 C9 110.79(12)
N1 C8 C7 104.17(13)
C9 C8 C7 110.96(14)
C6 C7 C8 104.19(14)
C5 C6 C7 103.30(14)
N1 C5 C6 102.20(13)
O1 C4 N1 120.13(15)
O1 C4 C2 121.20(14)
N1 C4 C2 118.62(14)
C4 C2 C3 107.98(13)
C4 C2 C1 109.64(13)
C3 C2 C1 112.43(14)
C2 C1 S1 113.31(12)

loop_
_geom_bond_atom_site_label_1
_geom_bond_atom_site_label_2
_geom_bond_distance
O3 C9 1.320(2)
O2 C9 1.211(2)
O1 C4 1.250(2)
N1 C4 1.333(2)
N1 C8 1.467(2)
N1 C5 1.473(2)
C9 C8 1.525(2)
C8 C7 1.546(2)
C7 C6 1.534(2)
C6 C5 1.528(2)
C4 C2 1.520(2)
C2 C3 1.527(2)
C2 C1 1.531(2)
C1 S1 1.8187(17)

loop_
_geom_hbond_atom_site_label_D
_geom_hbond_atom_site_label_H
_geom_hbond_atom_site_label_A
_geom_hbond_site_symmetry_A
_geom_hbond_distance_DH
_geom_hbond_distance_HA
_geom_hbond_distance_DA
_geom_hbond_angle_DHA
_geom_hbond_publ_flag
S1 H1S O2 1_455 1.26(3) 2.40(3) 3.5165(12) 146.2(18) yes
O3 H3O O1 3_655 0.80(3) 1.80(3) 2.5881(17) 169(3) yes
C1 H1A O3 3_645 1.00(2) 2.53(2) 3.300(2) 133.8(19) yes
C5 H5A O2 2_466 0.98(2) 2.58(2) 3.408(2) 142.4(15) yes
